data_2212417
loop_
_publ_author_name
'Mei Chen'
'Paul H. M. Harrison'
'Lian-Quan Gu'
'Hai-Hu Yu'

_publ_section_title
1-Acetyl-3,4-dimethyl-6-phenylacetyl-3a,4,6,6a-tetrahydroimidazo[4,5-<i>d</i>]imidazole-2,5(1<i>H</i>,3<i>H</i>)-dithione
_journal_coeditor_code XU2175
_journal_issue 2
_journal_name_full 'Acta Crystallographica Section E'
_journal_page_first o613
_journal_page_last o614
_journal_paper_doi 10.1107/S1600536807000402
_journal_volume 63
_journal_year 2007
_chemical_formula_iupac 'C18 H22 N4 O2 S2'
_chemical_formula_moiety 'C18 H22 N4 O2 S2'
_chemical_formula_sum 'C18 H22 N4 O2 S2'
_chemical_formula_weight 390.52
_chemical_name_systematic
;
1-Acetyl-3,4-dimethyl-6-phenylacetyl-3a,4,6,6a-
tetrahydroimidazo[4,5-d]imidazole-2,5(1H,3H)-dithione
;
_space_group_IT_number 15
_symmetry_cell_setting monoclinic
_symmetry_space_group_name_Hall '-C 2yc'
_symmetry_space_group_name_H-M 'C 1 2/c 1'
_atom_sites_solution_hydrogens geom
_atom_sites_solution_primary direct
_atom_sites_solution_secondary difmap
_audit_creation_method SHELXL-97
_cell_angle_alpha 90.00
_cell_angle_beta 109.370(3)
_cell_angle_gamma 90.00
_cell_formula_units_Z 8
_cell_length_a 25.161(4)
_cell_length_b 9.3806(15)
_cell_length_c 16.702(3)
_cell_measurement_reflns_used 4002
_cell_measurement_temperature 173(2)
_cell_measurement_theta_max 26.9
_cell_measurement_theta_min 2.3
_cell_volume 3719.0(11)
_computing_cell_refinement 'SAINT (Bruker, 1999)'
_computing_data_collection 'SMART (Bruker, 1999)'
_computing_data_reduction SAINT
_computing_molecular_graphics 'SHELXTL (Bruker, 1999)'
_computing_publication_material SHELXTL
_computing_structure_refinement 'SHELXL97 (Sheldrick, 1997)'
_computing_structure_solution 'SHELXS97 (Sheldrick, 1997)'
_diffrn_ambient_temperature 173(2)
_diffrn_measured_fraction_theta_full 0.99
_diffrn_measured_fraction_theta_max 0.99
_diffrn_measurement_device_type 'Bruker SMART CCD area-detector'
_diffrn_measurement_method '\f and \w'
_diffrn_radiation_monochromator graphite
_diffrn_radiation_source 'fine-focus sealed tube'
_diffrn_radiation_type MoK\a
_diffrn_radiation_wavelength 0.71073
_diffrn_reflns_av_R_equivalents 0.024
_diffrn_reflns_av_sigmaI/netI 0.033
_diffrn_reflns_limit_h_max 32
_diffrn_reflns_limit_h_min -30
_diffrn_reflns_limit_k_max 7
_diffrn_reflns_limit_k_min -12
_diffrn_reflns_limit_l_max 17
_diffrn_reflns_limit_l_min -21
_diffrn_reflns_number 9828
_diffrn_reflns_theta_full 27.1
_diffrn_reflns_theta_max 27.1
_diffrn_reflns_theta_min 2.3
_diffrn_standards_decay_% 0
_diffrn_standards_interval_count 0
_diffrn_standards_interval_time 0
_diffrn_standards_number 0
_exptl_absorpt_coefficient_mu 0.307
_exptl_absorpt_correction_T_max 0.927
_exptl_absorpt_correction_T_min 0.869
_exptl_absorpt_correction_type multi-scan
_exptl_absorpt_process_details '(SADABS; Sheldrick, 1996)'
_exptl_crystal_colour colorless
_exptl_crystal_density_diffrn 1.395
_exptl_crystal_density_method 'not measured'
_exptl_crystal_description block
_exptl_crystal_F_000 1648
_exptl_crystal_size_max 0.47
_exptl_crystal_size_mid 0.25
_exptl_crystal_size_min 0.25
_refine_diff_density_max 0.54
_refine_diff_density_min -0.23
_refine_ls_extinction_method none
_refine_ls_goodness_of_fit_ref 1.048
_refine_ls_hydrogen_treatment constr
_refine_ls_matrix_type full
_refine_ls_number_parameters 240
_refine_ls_number_reflns 4063
_refine_ls_number_restraints 0
_refine_ls_restrained_S_all 1.048
_refine_ls_R_factor_all 0.0691
_refine_ls_R_factor_gt 0.0487
_refine_ls_shift/su_max 0.001
_refine_ls_shift/su_mean 0.000
_refine_ls_structure_factor_coef Fsqd
_refine_ls_weighting_details 'calc w=1/[\s^2^(Fo^2^)+(0.0733P)^2^+2.7496P] where P=(Fo^2^+2Fc^2^)/3'
_refine_ls_weighting_scheme calc
_refine_ls_wR_factor_gt 0.1220
_refine_ls_wR_factor_ref 0.1352
_reflns_number_gt 3033
_reflns_number_total 4063
_reflns_threshold_expression I>2\s(I)
_cod_data_source_file xu2175.cif
_cod_data_source_block I
_cod_depositor_comments
;
The following automatic conversions were performed:
'_symmetry_cell_setting' value 'Monoclinic' changed to 'monoclinic'
according to '/home/saulius/struct/CIF-dictionaries/cif_core.dic'
dictionary named 'cif_core.dic' version 2.4.1 from 2010-06-29.

Automatic conversion script
Id: cif_fix_enum 1527 2010-12-29 10:47:43Z saulius 

The following automatic conversions were performed:

'_symmetry_cell_setting' value 'Monoclinic' changed to 'monoclinic'
according to /home/saulius/struct/CIF-dictionaries/cif_core.dic
dictionary named 'cif_core.dic' version 2.4.1 from 2010-06-29.

Automatic conversion script
Id: cif_fix_values 1715 2011-07-08 13:25:40Z adriana 
;
_cod_original_cell_volume 3718.9(10)
_cod_original_sg_symbol_H-M 'C 2/c'
_cod_database_code 2212417
_cod_database_fobs_code 2212417

loop_
_symmetry_equiv_pos_as_xyz
'x, y, z'
'-x, y, -z+1/2'
'x+1/2, y+1/2, z'
'-x+1/2, y+1/2, -z+1/2'
'-x, -y, -z'
'x, -y, z-1/2'
'-x+1/2, -y+1/2, -z'
'x+1/2, -y+1/2, z-1/2'

loop_
_atom_site_type_symbol
_atom_site_label
_atom_site_fract_x
_atom_site_fract_y
_atom_site_fract_z
_atom_site_U_iso_or_equiv
_atom_site_adp_type
_atom_site_calc_flag
_atom_site_refinement_flags
_atom_site_occupancy
S S1 0.31206(3) 0.31649(7) 0.31407(4) 0.04171(19) Uani d . 1
S S2 0.51642(3) 0.75203(8) 0.54890(4) 0.0460(2) Uani d . 1
O O1 0.29697(6) 0.36991(17) 0.55759(10) 0.0357(4) Uani d . 1
N N3 0.40947(7) 0.76038(19) 0.45005(12) 0.0322(4) Uani d . 1
C C12 0.34130(10) 0.1905(2) 0.49911(15) 0.0353(5) Uani d . 1
H H12A 0.3095 0.1437 0.4554 0.042 Uiso calc R 1
H H12B 0.3732 0.1955 0.4770 0.042 Uiso calc R 1
N N1 0.34071(7) 0.45290(18) 0.46657(10) 0.0260(4) Uani d . 1
C C8 0.45000(9) 0.6986(2) 0.51441(13) 0.0301(5) Uani d . 1
C C11 0.32394(9) 0.3409(2) 0.51267(13) 0.0290(5) Uani d . 1
N N4 0.42529(7) 0.58788(18) 0.54489(10) 0.0256(4) Uani d . 1
C C5 0.36219(8) 0.5910(2) 0.50467(12) 0.0247(4) Uani d . 1
C C1 0.33575(8) 0.4498(2) 0.38181(13) 0.0281(5) Uani d . 1
N N2 0.35062(7) 0.57824(19) 0.35995(11) 0.0292(4) Uani d . 1
C C3 0.35586(9) 0.6853(2) 0.42594(13) 0.0269(4) Uani d . 1
C C9 0.44973(9) 0.4887(2) 0.60906(13) 0.0314(5) Uani d . 1
C C2 0.34219(11) 0.6172(3) 0.27165(14) 0.0400(6) Uani d . 1
H H2A 0.3584 0.5433 0.2453 0.060 Uiso calc R 1
H H2B 0.3608 0.7085 0.2701 0.060 Uiso calc R 1
H H2C 0.3018 0.6259 0.2405 0.060 Uiso calc R 1
C C10 0.51232(10) 0.4816(3) 0.65091(16) 0.0444(6) Uani d . 1
H H10A 0.5253 0.5666 0.6861 0.067 Uiso calc R 1
H H10B 0.5305 0.4774 0.6074 0.067 Uiso calc R 1
H H10C 0.5221 0.3963 0.6866 0.067 Uiso calc R 1
O O2 0.41886(7) 0.40806(17) 0.62919(10) 0.0378(4) Uani d . 1
C C6 0.33530(10) 0.6524(2) 0.56566(14) 0.0330(5) Uani d . 1
H H6A 0.2942 0.6485 0.5399 0.050 Uiso calc R 1
H H6B 0.3472 0.7517 0.5783 0.050 Uiso calc R 1
H H6C 0.3470 0.5968 0.6183 0.050 Uiso calc R 1
C C4 0.30528(10) 0.7852(3) 0.39986(16) 0.0389(5) Uani d . 1
H H4A 0.3094 0.8561 0.4446 0.058 Uiso calc R 1
H H4B 0.2708 0.7301 0.3913 0.058 Uiso calc R 1
H H4C 0.3032 0.8337 0.3469 0.058 Uiso calc R 1
C C7 0.42077(12) 0.8819(3) 0.40347(17) 0.0486(7) Uani d . 1
H H7A 0.4476 0.9462 0.4431 0.073 Uiso calc R 1
H H7B 0.3856 0.9330 0.3753 0.073 Uiso calc R 1
H H7C 0.4368 0.8480 0.3608 0.073 Uiso calc R 1
C C13 0.35847(9) 0.0995(2) 0.57836(14) 0.0330(5) Uani d . 1
C C18 0.32187(10) 0.0679(2) 0.62269(15) 0.0363(5) Uani d . 1
H H18 0.2851 0.1080 0.6048 0.044 Uiso calc R 1
C C17 0.33853(12) -0.0212(2) 0.69270(15) 0.0417(6) Uani d . 1
H H17 0.3133 -0.0419 0.7228 0.050 Uiso calc R 1
C C16 0.39206(13) -0.0801(3) 0.71874(16) 0.0517(7) Uani d . 1
H H16 0.4039 -0.1402 0.7672 0.062 Uiso calc R 1
C C14 0.41164(10) 0.0386(3) 0.60546(17) 0.0475(6) Uani d . 1
H H14 0.4372 0.0592 0.5761 0.057 Uiso calc R 1
C C15 0.42785(12) -0.0512(3) 0.67423(18) 0.0573(8) Uani d . 1
H H15 0.4642 -0.0938 0.6911 0.069 Uiso calc R 1

loop_
_atom_site_aniso_label
_atom_site_aniso_U_11
_atom_site_aniso_U_22
_atom_site_aniso_U_33
_atom_site_aniso_U_12
_atom_site_aniso_U_13
_atom_site_aniso_U_23
S1 0.0463(4) 0.0428(4) 0.0326(3) -0.0112(3) 0.0085(3) -0.0148(3)
S2 0.0275(3) 0.0534(4) 0.0535(4) -0.0165(3) 0.0083(3) -0.0004(3)
O1 0.0337(8) 0.0374(9) 0.0409(9) -0.0067(7) 0.0190(7) -0.0031(7)
N3 0.0283(9) 0.0312(10) 0.0349(10) -0.0079(8) 0.0077(8) 0.0033(8)
C12 0.0371(13) 0.0309(11) 0.0419(13) -0.0051(9) 0.0182(10) -0.0050(10)
N1 0.0237(9) 0.0272(9) 0.0256(9) -0.0058(7) 0.0063(7) -0.0053(7)
C8 0.0283(11) 0.0334(11) 0.0295(11) -0.0056(9) 0.0107(9) -0.0053(9)
C11 0.0223(10) 0.0326(11) 0.0310(11) -0.0078(9) 0.0075(8) -0.0036(9)
N4 0.0213(8) 0.0296(9) 0.0240(9) -0.0035(7) 0.0052(7) -0.0022(7)
C5 0.0197(10) 0.0268(10) 0.0266(10) -0.0031(8) 0.0066(8) -0.0032(8)
C1 0.0193(10) 0.0361(12) 0.0272(11) -0.0006(8) 0.0055(8) -0.0043(9)
N2 0.0288(9) 0.0333(10) 0.0240(9) -0.0012(7) 0.0065(7) -0.0011(7)
C3 0.0245(10) 0.0278(10) 0.0272(10) -0.0014(8) 0.0071(8) -0.0012(8)
C9 0.0311(11) 0.0350(11) 0.0260(11) -0.0012(9) 0.0065(9) -0.0031(9)
C2 0.0434(14) 0.0483(14) 0.0258(12) 0.0021(11) 0.0080(10) 0.0029(10)
C10 0.0290(12) 0.0548(15) 0.0436(14) 0.0021(11) 0.0041(10) 0.0057(12)
O2 0.0344(9) 0.0434(9) 0.0319(8) -0.0058(7) 0.0059(7) 0.0067(7)
C6 0.0353(12) 0.0337(11) 0.0337(12) -0.0033(9) 0.0164(10) -0.0060(9)
C4 0.0343(13) 0.0376(12) 0.0399(13) 0.0081(10) 0.0058(10) 0.0008(10)
C7 0.0499(16) 0.0412(14) 0.0531(16) -0.0112(12) 0.0148(12) 0.0138(12)
C13 0.0305(11) 0.0283(11) 0.0378(12) -0.0065(9) 0.0080(9) -0.0052(9)
C18 0.0361(12) 0.0306(11) 0.0413(13) -0.0042(10) 0.0114(10) -0.0007(10)
C17 0.0544(15) 0.0338(12) 0.0367(13) -0.0067(11) 0.0147(11) -0.0034(10)
C16 0.0635(18) 0.0430(14) 0.0325(13) 0.0042(13) -0.0058(12) -0.0020(11)
C14 0.0293(12) 0.0558(16) 0.0526(16) -0.0039(11) 0.0070(11) -0.0041(13)
C15 0.0367(15) 0.0691(19) 0.0521(17) 0.0077(14) -0.0042(12) -0.0032(15)

loop_
_atom_type_symbol
_atom_type_description
_atom_type_scat_dispersion_real
_atom_type_scat_dispersion_imag
_atom_type_scat_source
C C 0.0033 0.0016 'International Tables Vol C Tables 4.2.6.8 and 6.1.1.4'
H H 0.0000 0.0000 'International Tables Vol C Tables 4.2.6.8 and 6.1.1.4'
N N 0.0061 0.0033 'International Tables Vol C Tables 4.2.6.8 and 6.1.1.4'
O O 0.0106 0.0060 'International Tables Vol C Tables 4.2.6.8 and 6.1.1.4'
S S 0.1246 0.1234 'International Tables Vol C Tables 4.2.6.8 and 6.1.1.4'

loop_
_geom_angle_atom_site_label_1
_geom_angle_atom_site_label_2
_geom_angle_atom_site_label_3
_geom_angle
N2 C1 N1 108.70(17)
N2 C1 S1 123.96(16)
N1 C1 S1 127.25(16)
N2 C2 H2A 109.5
N2 C2 H2B 109.5
H2A C2 H2B 109.5
N2 C2 H2C 109.5
H2A C2 H2C 109.5
H2B C2 H2C 109.5
N3 C3 N2 112.59(17)
N3 C3 C4 113.06(18)
N2 C3 C4 110.40(17)
N3 C3 C5 102.52(15)
N2 C3 C5 101.82(16)
C4 C3 C5 115.79(18)
C3 C4 H4A 109.5
C3 C4 H4B 109.5
H4A C4 H4B 109.5
C3 C4 H4C 109.5
H4A C4 H4C 109.5
H4B C4 H4C 109.5
N1 C5 N4 111.07(16)
N1 C5 C6 116.53(17)
N4 C5 C6 110.37(16)
N1 C5 C3 102.55(15)
N4 C5 C3 100.72(15)
C6 C5 C3 114.29(17)
C5 C6 H6A 109.5
C5 C6 H6B 109.5
H6A C6 H6B 109.5
C5 C6 H6C 109.5
H6A C6 H6C 109.5
H6B C6 H6C 109.5
N3 C7 H7A 109.5
N3 C7 H7B 109.5
H7A C7 H7B 109.5
N3 C7 H7C 109.5
H7A C7 H7C 109.5
H7B C7 H7C 109.5
N3 C8 N4 107.59(18)
N3 C8 S2 124.01(17)
N4 C8 S2 128.40(17)
O2 C9 N4 118.00(19)
O2 C9 C10 121.1(2)
N4 C9 C10 120.9(2)
C9 C10 H10A 109.5
C9 C10 H10B 109.5
H10A C10 H10B 109.5
C9 C10 H10C 109.5
H10A C10 H10C 109.5
H10B C10 H10C 109.5
O1 C11 N1 119.64(19)
O1 C11 C12 123.8(2)
N1 C11 C12 116.56(18)
C13 C12 C11 114.05(18)
C13 C12 H12A 108.7
C11 C12 H12A 108.7
C13 C12 H12B 108.7
C11 C12 H12B 108.7
H12A C12 H12B 107.6
C14 C13 C18 118.4(2)
C14 C13 C12 118.9(2)
C18 C13 C12 122.6(2)
C15 C14 C13 120.9(3)
C15 C14 H14 119.6
C13 C14 H14 119.6
C16 C15 C14 120.5(3)
C16 C15 H15 119.7
C14 C15 H15 119.7
C15 C16 C17 119.7(3)
C15 C16 H16 120.1
C17 C16 H16 120.1
C18 C17 C16 119.8(3)
C18 C17 H17 120.1
C16 C17 H17 120.1
C17 C18 C13 120.6(2)
C17 C18 H18 119.7
C13 C18 H18 119.7
C1 N1 C11 126.04(17)
C1 N1 C5 111.04(16)
C11 N1 C5 122.81(16)
C1 N2 C3 111.93(16)
C1 N2 C2 122.37(18)
C3 N2 C2 122.22(18)
C8 N3 C3 113.64(17)
C8 N3 C7 122.19(19)
C3 N3 C7 123.82(18)
C8 N4 C9 129.88(18)
C8 N4 C5 110.83(16)
C9 N4 C5 119.05(16)

loop_
_geom_bond_atom_site_label_1
_geom_bond_atom_site_label_2
_geom_bond_distance
C1 N2 1.347(3)
C1 N1 1.380(3)
C1 S1 1.659(2)
C2 N2 1.465(3)
C2 H2A 0.9800
C2 H2B 0.9800
C2 H2C 0.9800
C3 N3 1.455(3)
C3 N2 1.465(3)
C3 C4 1.523(3)
C3 C5 1.549(3)
C4 H4A 0.9800
C4 H4B 0.9800
C4 H4C 0.9800
C5 N1 1.465(2)
C5 N4 1.505(2)
C5 C6 1.511(3)
C6 H6A 0.9800
C6 H6B 0.9800
C6 H6C 0.9800
C7 N3 1.460(3)
C7 H7A 0.9800
C7 H7B 0.9800
C7 H7C 0.9800
C8 N3 1.343(3)
C8 N4 1.391(3)
C8 S2 1.654(2)
C9 O2 1.209(3)
C9 N4 1.398(3)
C9 C10 1.498(3)
C10 H10A 0.9800
C10 H10B 0.9800
C10 H10C 0.9800
C11 O1 1.198(3)
C11 N1 1.446(3)
C11 C12 1.516(3)
C12 C13 1.513(3)
C12 H12A 0.9900
C12 H12B 0.9900
C13 C14 1.385(3)
C13 C18 1.392(3)
C14 C15 1.373(4)
C14 H14 0.9500
C15 C16 1.371(4)
C15 H15 0.9500
C16 C17 1.386(4)
C16 H16 0.9500
C17 C18 1.385(3)
C17 H17 0.9500
C18 H18 0.9500

loop_
_geom_hbond_atom_site_label_D
_geom_hbond_atom_site_label_H
_geom_hbond_atom_site_label_A
_geom_hbond_site_symmetry_A
_geom_hbond_distance_DH
_geom_hbond_distance_HA
_geom_hbond_distance_DA
_geom_hbond_angle_DHA
_geom_hbond_publ_flag
C12 H12B S2 5_666 0.99 2.99 3.957(3) 166 y

loop_
_geom_torsion_atom_site_label_1
_geom_torsion_atom_site_label_2
_geom_torsion_atom_site_label_3
_geom_torsion_atom_site_label_4
_geom_torsion
N3 C3 C5 N1 -135.14(16)
N2 C3 C5 N1 -18.49(18)
C4 C3 C5 N1 101.3(2)
N3 C3 C5 N4 -20.50(18)
N2 C3 C5 N4 96.15(16)
C4 C3 C5 N4 -144.06(18)
N3 C3 C5 C6 97.81(19)
N2 C3 C5 C6 -145.54(17)
C4 C3 C5 C6 -25.8(2)
O1 C11 C12 C13 -39.0(3)
N1 C11 C12 C13 142.14(19)
C11 C12 C13 C14 -122.8(2)
C11 C12 C13 C18 60.8(3)
C18 C13 C14 C15 0.2(4)
C12 C13 C14 C15 -176.3(2)
C13 C14 C15 C16 -1.4(4)
C14 C15 C16 C17 1.8(4)
C15 C16 C17 C18 -0.9(4)
C16 C17 C18 C13 -0.2(3)
C14 C13 C18 C17 0.6(3)
C12 C13 C18 C17 177.0(2)
N2 C1 N1 C11 174.02(18)
S1 C1 N1 C11 -2.6(3)
N2 C1 N1 C5 -2.1(2)
S1 C1 N1 C5 -178.71(15)
O1 C11 N1 C1 -133.0(2)
C12 C11 N1 C1 45.9(3)
O1 C11 N1 C5 42.7(3)
C12 C11 N1 C5 -138.41(19)
N4 C5 N1 C1 -93.39(19)
C6 C5 N1 C1 139.07(19)
C3 C5 N1 C1 13.5(2)
N4 C5 N1 C11 90.3(2)
C6 C5 N1 C11 -37.2(3)
C3 C5 N1 C11 -162.81(17)
N1 C1 N2 C3 -11.5(2)
S1 C1 N2 C3 165.25(15)
N1 C1 N2 C2 -170.82(18)
S1 C1 N2 C2 5.9(3)
N3 C3 N2 C1 128.17(18)
C4 C3 N2 C1 -104.4(2)
C5 C3 N2 C1 19.1(2)
N3 C3 N2 C2 -72.5(2)
C4 C3 N2 C2 55.0(3)
C5 C3 N2 C2 178.47(18)
N4 C8 N3 C3 -6.8(2)
S2 C8 N3 C3 174.04(16)
N4 C8 N3 C7 179.6(2)
S2 C8 N3 C7 0.5(3)
N2 C3 N3 C8 -90.5(2)
C4 C3 N3 C8 143.5(2)
C5 C3 N3 C8 18.2(2)
N2 C3 N3 C7 82.9(3)
C4 C3 N3 C7 -43.1(3)
C5 C3 N3 C7 -168.4(2)
N3 C8 N4 C9 177.47(19)
S2 C8 N4 C9 -3.5(3)
N3 C8 N4 C5 -8.3(2)
S2 C8 N4 C5 170.73(16)
O2 C9 N4 C8 174.4(2)
C10 C9 N4 C8 -6.2(3)
O2 C9 N4 C5 0.6(3)
C10 C9 N4 C5 179.99(19)
N1 C5 N4 C8 126.49(18)
C6 C5 N4 C8 -102.69(19)
C3 C5 N4 C8 18.4(2)
N1 C5 N4 C9 -58.6(2)
C6 C5 N4 C9 72.2(2)
C3 C5 N4 C9 -166.67(17)
